data_9009378
loop_
_publ_author_name
'Breidenstein, B.'
'Schluter, J.'
'Gebhard, G.'

_publ_section_title
;
 On beaverite: new occurrence, chemical data and crystal structure
 Locality: Grand Reef mine, Graham County, Arizona, USA
;
_journal_name_full 'Neues Jahrbuch fur Mineralogie, Monatshefte'
_journal_page_first 213
_journal_page_last 220
_journal_volume 1992
_journal_year 1992
_chemical_formula_sum 'Fe3 H6 O14 Pb S2'
_chemical_name_mineral Beaverite
_space_group_IT_number 166
_symmetry_space_group_name_Hall '-R 3 2"'
_symmetry_space_group_name_H-M 'R -3 m :H'
_cell_angle_alpha 90
_cell_angle_beta 90
_cell_angle_gamma 120
_cell_formula_units_Z 3
_cell_length_a 7.205
_cell_length_b 7.205
_cell_length_c 16.994
_cell_volume 764.002
_exptl_crystal_density_diffrn 4.362
_cod_data_source_file cifdata.txt
_cod_data_source_block 'global_11487'
_cod_original_cell_volume 764.001
_cod_original_sg_symbol_H-M 'R -3 m'
_cod_original_formula_sum 'Pb Fe3 S2 O14 H6'
_cod_database_code 9009378

loop_
_symmetry_equiv_pos_as_xyz
x,y,z
2/3+x,1/3+y,1/3+z
1/3+x,2/3+y,2/3+z
x,x-y,z
2/3+x,1/3+x-y,1/3+z
1/3+x,2/3+x-y,2/3+z
y,x,-z
2/3+y,1/3+x,1/3-z
1/3+y,2/3+x,2/3-z
-x+y,y,z
2/3-x+y,1/3+y,1/3+z
1/3-x+y,2/3+y,2/3+z
-x,-x+y,-z
2/3-x,1/3-x+y,1/3-z
1/3-x,2/3-x+y,2/3-z
-y,-x,z
2/3-y,1/3-x,1/3+z
1/3-y,2/3-x,2/3+z
x-y,-y,-z
2/3+x-y,1/3-y,1/3-z
1/3+x-y,2/3-y,2/3-z
y,-x+y,-z
2/3+y,1/3-x+y,1/3-z
1/3+y,2/3-x+y,2/3-z
-x+y,-x,z
2/3-x+y,1/3-x,1/3+z
1/3-x+y,2/3-x,2/3+z
-x,-y,-z
2/3-x,1/3-y,1/3-z
1/3-x,2/3-y,2/3-z
-y,x-y,z
2/3-y,1/3+x-y,1/3+z
1/3-y,2/3+x-y,2/3+z
x-y,x,-z
2/3+x-y,1/3+x,1/3-z
1/3+x-y,2/3+x,2/3-z

loop_
_atom_site_label
_atom_site_fract_x
_atom_site_fract_y
_atom_site_fract_z
_atom_site_U_iso_or_equiv
_atom_site_type_symbol
_atom_site_attached_hydrogens
Pb 0.00000 0.00000 0.00000 0.04433 Pb 0
Fe 0.50000 0.00000 0.50000 0.04433 Fe 0
S 0.00000 0.00000 0.31560 0.01900 S 0
O1 0.00000 0.00000 0.40020 0.01267 O 0
O2 0.22200 -0.22200 -0.05000 0.01267 O 0
O-H 0.12290 -0.12290 0.13670 0.01267 O 1

loop_
_cod_changelog_entry_id
_cod_changelog_entry_author
_cod_changelog_entry_date
_cod_changelog_entry_text
1
;cod-tools version 3.8.0
Id: cif_guess_AMCSD_atom_types 9574 2023-05-10 09:00:05Z saulius
;
2023-05-10T18:51:39+03:00
;Derived atom types and hydrogen counts
from atom names that follow the AMCSD naming convention
(Wat == water, O-H == hydroxyl).
;

loop_
_cod_related_entry_id
_cod_related_entry_database
_cod_related_entry_code
1 AMCSD 0014860
2 AMCSD 0014861

loop_
_[local]_alternative_name_id
_[local]_alternative_name_type
_[local]_alternative_name_source
_[local]_alternative_name_source_id
_[local]_alternative_name_value
1 mineral AMCSD 0014860 "Beaverite"
2 mineral AMCSD 0014861 "Beaverite-(Cu)"

_database_code_amcsd 0014860
